data_1504999
loop_
_publ_author_name
'Crawford, Jason B.'
'Chen, Gang'
'Gauthier, David'
'Wilson, Trevor'
'Carpenter, Bryon'
'Baird, Ian R.'
'McEachern, Ernie'
'Kaller, Alan'
'Harwig, Curtis'
'Atsma, Bem'
'Skerlj, Renato T.'
'Bridger, Gary J.'

_publ_section_title
;
 AMD070, a CXCR4 Chemokine Receptor Antagonist: Practical Large-Scale
 Laboratory Synthesis
;
_journal_issue 5
_journal_name_full 'Organic Process Research &amp; Development'
_journal_page_first 823
_journal_paper_doi 10.1021/op8000993
_journal_volume 12
_journal_year 2008
_chemical_formula_sum 'C21 H27 N5'
_chemical_formula_weight 349.48
_chemical_name_systematic
;
 ?
;
_space_group_IT_number 19
_symmetry_cell_setting orthorhombic
_symmetry_space_group_name_Hall 'P 2ac 2ab'
_symmetry_space_group_name_H-M 'P 21 21 21'
_atom_sites_solution_hydrogens geom
_atom_sites_solution_primary direct
_atom_sites_solution_secondary difmap
_audit_creation_method SHELXL-97
_cell_angle_alpha 90.00
_cell_angle_beta 90.00
_cell_angle_gamma 90.00
_cell_formula_units_Z 4
_cell_length_a 7.9047(5)
_cell_length_b 13.4494(8)
_cell_length_c 18.2343(11)
_cell_measurement_reflns_used 11348
_cell_measurement_temperature 173(2)
_cell_measurement_theta_max 27.85
_cell_measurement_theta_min 2.25
_cell_volume 1938.6(2)
_computing_structure_refinement 'SHELXL-97 (Sheldrick, 1997)'
_diffrn_ambient_temperature 173(2)
_diffrn_measured_fraction_theta_full 0.989
_diffrn_measured_fraction_theta_max 0.989
_diffrn_measurement_device_type 'Rigaku/ADSC CCD'
_diffrn_measurement_method 'area detector'
_diffrn_radiation_monochromator graphite
_diffrn_radiation_source 'fine-focus sealed tube'
_diffrn_radiation_type MoK\a
_diffrn_radiation_wavelength 0.71069
_diffrn_reflns_av_R_equivalents 0.0540
_diffrn_reflns_av_sigmaI/netI 0.0619
_diffrn_reflns_limit_h_max 10
_diffrn_reflns_limit_h_min -10
_diffrn_reflns_limit_k_max 17
_diffrn_reflns_limit_k_min -16
_diffrn_reflns_limit_l_max 23
_diffrn_reflns_limit_l_min -22
_diffrn_reflns_number 4499
_diffrn_reflns_theta_full 27.87
_diffrn_reflns_theta_max 27.87
_diffrn_reflns_theta_min 2.23
_exptl_absorpt_coefficient_mu 0.074
_exptl_absorpt_correction_T_max 0.993
_exptl_absorpt_correction_T_min 0.795
_exptl_absorpt_correction_type multi-scan
_exptl_crystal_colour colourless
_exptl_crystal_density_diffrn 1.197
_exptl_crystal_density_method 'not measured'
_exptl_crystal_description chip
_exptl_crystal_F_000 752
_exptl_crystal_size_max 0.45
_exptl_crystal_size_mid 0.20
_exptl_crystal_size_min 0.10
_refine_diff_density_max 0.150
_refine_diff_density_min -0.158
_refine_diff_density_rms 0.036
_refine_ls_abs_structure_details 'Flack H D (1983), Acta Cryst. A39, 876-881'
_refine_ls_abs_structure_Flack 2.1(18)
_refine_ls_extinction_method none
_refine_ls_goodness_of_fit_ref 0.904
_refine_ls_hydrogen_treatment mixed
_refine_ls_matrix_type full
_refine_ls_number_parameters 247
_refine_ls_number_reflns 4499
_refine_ls_number_restraints 0
_refine_ls_restrained_S_all 0.904
_refine_ls_R_factor_all 0.0523
_refine_ls_R_factor_gt 0.0373
_refine_ls_shift/su_max 0.001
_refine_ls_shift/su_mean 0.000
_refine_ls_structure_factor_coef Fsqd
_refine_ls_weighting_details 'calc w=1/[\s^2^(Fo^2^)+(0.0333P)^2^+0.0000P] where P=(Fo^2^+2Fc^2^)/3'
_refine_ls_weighting_scheme calc
_refine_ls_wR_factor_gt 0.0756
_refine_ls_wR_factor_ref 0.0806
_reflns_number_gt 3413
_reflns_number_total 4499
_reflns_threshold_expression >2sigma(I)
_cod_data_source_file op8000993_si_003.cif
_cod_data_source_block shelxtl
_cod_original_sg_symbol_H-M 'P 212121'
_cod_database_code 1504999

loop_
_symmetry_equiv_pos_as_xyz
'x, y, z'
'-x+1/2, -y, z+1/2'
'x+1/2, -y+1/2, -z'
'-x, y+1/2, -z+1/2'

loop_
_atom_site_label
_atom_site_type_symbol
_atom_site_fract_x
_atom_site_fract_y
_atom_site_fract_z
_atom_site_U_iso_or_equiv
_atom_site_adp_type
_atom_site_occupancy
_atom_site_symmetry_multiplicity
_atom_site_calc_flag
_atom_site_refinement_flags
C1 C 1.02329(16) 0.07084(12) 0.15157(8) 0.0287(3) Uani 1 1 d .
H1A H 1.0562 0.1289 0.1214 0.034 Uiso 1 1 calc R
H1B H 1.0858 0.0122 0.1332 0.034 Uiso 1 1 calc R
C2 C 1.07103(16) 0.08952(10) 0.22973(8) 0.0261(3) Uani 1 1 d .
C3 C 1.04611(18) 0.14349(11) 0.34273(8) 0.0280(3) Uani 1 1 d .
C4 C 0.9974(2) 0.18294(13) 0.40989(9) 0.0391(4) Uani 1 1 d .
H4 H 0.8868 0.2084 0.4176 0.047 Uiso 1 1 calc R
C5 C 1.1179(2) 0.18329(13) 0.46499(10) 0.0463(5) Uani 1 1 d .
H5 H 1.0895 0.2097 0.5117 0.056 Uiso 1 1 calc R
C6 C 1.2794(2) 0.14592(14) 0.45346(10) 0.0483(5) Uani 1 1 d .
H6 H 1.3592 0.1480 0.4924 0.058 Uiso 1 1 calc R
C7 C 1.3270(2) 0.10581(14) 0.38699(10) 0.0434(4) Uani 1 1 d .
H7 H 1.4373 0.0795 0.3799 0.052 Uiso 1 1 calc R
C8 C 1.20783(18) 0.10521(10) 0.33047(8) 0.0296(3) Uani 1 1 d .
C9 C 0.79660(17) -0.04505(11) 0.17150(9) 0.0310(3) Uani 1 1 d .
H9A H 0.8352 -0.0505 0.2230 0.037 Uiso 1 1 calc R
H9B H 0.8588 -0.0955 0.1426 0.037 Uiso 1 1 calc R
C10 C 0.60895(17) -0.06962(11) 0.16864(8) 0.0304(3) Uani 1 1 d .
H10A H 0.5427 -0.0122 0.1867 0.036 Uiso 1 1 calc R
H10B H 0.5751 -0.0828 0.1173 0.036 Uiso 1 1 calc R
C11 C 0.5712(2) -0.16013(12) 0.21546(9) 0.0358(4) Uani 1 1 d .
H11A H 0.6615 -0.2099 0.2075 0.043 Uiso 1 1 calc R
H11B H 0.5753 -0.1402 0.2677 0.043 Uiso 1 1 calc R
C12 C 0.40275(19) -0.20863(13) 0.20068(9) 0.0388(4) Uani 1 1 d .
H12A H 0.3120 -0.1602 0.2118 0.047 Uiso 1 1 calc R
H12B H 0.3957 -0.2246 0.1478 0.047 Uiso 1 1 calc R
C13 C 0.77676(17) 0.07443(11) 0.06988(8) 0.0278(3) Uani 1 1 d .
H13 H 0.6522 0.0619 0.0721 0.033 Uiso 1 1 calc R
C14 C 0.8445(2) 0.00734(14) 0.00869(9) 0.0414(4) Uani 1 1 d .
H14A H 0.9691 0.0132 0.0060 0.050 Uiso 1 1 calc R
H14B H 0.8160 -0.0628 0.0195 0.050 Uiso 1 1 calc R
C15 C 0.7669(2) 0.03737(17) -0.06435(10) 0.0552(6) Uani 1 1 d .
H15A H 0.8007 -0.0108 -0.1027 0.066 Uiso 1 1 calc R
H15B H 0.6420 0.0365 -0.0605 0.066 Uiso 1 1 calc R
C16 C 0.8258(2) 0.14015(19) -0.08542(10) 0.0603(6) Uani 1 1 d .
H16A H 0.9434 0.1359 -0.1039 0.072 Uiso 1 1 calc R
H16B H 0.7540 0.1651 -0.1259 0.072 Uiso 1 1 calc R
C17 C 0.81996(18) 0.21347(15) -0.02306(9) 0.0423(4) Uani 1 1 d .
C18 C 0.8372(2) 0.31476(18) -0.03642(12) 0.0578(6) Uani 1 1 d .
H18 H 0.8552 0.3375 -0.0851 0.069 Uiso 1 1 calc R
C19 C 0.8285(2) 0.38207(16) 0.01974(13) 0.0591(6) Uani 1 1 d .
H19 H 0.8404 0.4513 0.0108 0.071 Uiso 1 1 calc R
C20 C 0.8021(2) 0.34624(13) 0.08966(12) 0.0493(5) Uani 1 1 d .
H20 H 0.7948 0.3927 0.1288 0.059 Uiso 1 1 calc R
C21 C 0.79687(17) 0.18373(12) 0.05013(8) 0.0309(3) Uani 1 1 d .
N1 N 0.84192(14) 0.05351(9) 0.14396(6) 0.0247(3) Uani 1 1 d .
N2 N 0.96127(15) 0.13219(9) 0.27712(7) 0.0282(3) Uani 1 1 d .
N3 N 1.22144(14) 0.07132(9) 0.25848(7) 0.0321(3) Uani 1 1 d .
N4 N 0.37072(18) -0.29981(12) 0.24278(8) 0.0372(3) Uani 1 1 d .
N5 N 0.78607(17) 0.24940(10) 0.10528(8) 0.0374(3) Uani 1 1 d .
H25 H 0.852(2) 0.1491(13) 0.2695(10) 0.053(5) Uiso 1 1 d .
H26 H 0.349(2) -0.2838(15) 0.2884(12) 0.060(6) Uiso 1 1 d .
H27 H 0.465(2) -0.3401(14) 0.2437(10) 0.050(6) Uiso 1 1 d .

loop_
_atom_site_aniso_label
_atom_site_aniso_U_11
_atom_site_aniso_U_22
_atom_site_aniso_U_33
_atom_site_aniso_U_23
_atom_site_aniso_U_13
_atom_site_aniso_U_12
C1 0.0210(7) 0.0342(8) 0.0308(9) -0.0035(7) 0.0045(6) -0.0005(6)
C2 0.0202(6) 0.0257(7) 0.0324(8) 0.0007(7) 0.0035(6) -0.0021(6)
C3 0.0293(7) 0.0257(7) 0.0291(8) -0.0009(7) -0.0038(6) -0.0016(6)
C4 0.0423(9) 0.0394(10) 0.0356(10) -0.0062(8) -0.0048(7) 0.0061(8)
C5 0.0650(12) 0.0436(11) 0.0304(10) -0.0078(8) -0.0115(8) 0.0032(9)
C6 0.0557(11) 0.0441(11) 0.0452(11) -0.0024(9) -0.0244(9) 0.0014(9)
C7 0.0364(9) 0.0448(11) 0.0491(11) -0.0008(8) -0.0155(8) 0.0038(8)
C8 0.0294(7) 0.0259(8) 0.0335(9) 0.0000(7) -0.0049(7) -0.0008(6)
C9 0.0287(7) 0.0280(8) 0.0363(9) -0.0024(7) 0.0002(7) -0.0006(6)
C10 0.0292(8) 0.0328(8) 0.0290(8) -0.0021(7) 0.0012(6) -0.0041(6)
C11 0.0359(8) 0.0407(10) 0.0310(9) 0.0038(7) -0.0051(7) -0.0108(7)
C12 0.0342(8) 0.0499(10) 0.0322(9) 0.0069(8) -0.0011(7) -0.0115(7)
C13 0.0220(7) 0.0378(9) 0.0237(8) -0.0040(7) 0.0028(6) 0.0009(6)
C14 0.0339(8) 0.0570(11) 0.0331(10) -0.0169(8) 0.0031(7) 0.0045(8)
C15 0.0331(9) 0.1013(17) 0.0311(10) -0.0245(11) 0.0001(7) 0.0077(11)
C16 0.0325(9) 0.123(2) 0.0251(9) 0.0060(11) 0.0021(8) 0.0080(11)
C17 0.0197(7) 0.0716(13) 0.0356(10) 0.0184(9) 0.0020(7) 0.0013(8)
C18 0.0242(8) 0.0884(17) 0.0609(13) 0.0465(13) 0.0024(8) 0.0024(9)
C19 0.0278(9) 0.0546(13) 0.0950(18) 0.0402(12) 0.0005(10) -0.0019(8)
C20 0.0378(10) 0.0352(10) 0.0749(14) 0.0089(9) -0.0002(9) 0.0011(8)
C21 0.0194(7) 0.0439(10) 0.0295(8) 0.0069(7) 0.0002(6) -0.0011(7)
N1 0.0208(5) 0.0291(7) 0.0242(6) -0.0010(5) 0.0020(5) -0.0008(5)
N2 0.0229(6) 0.0344(7) 0.0274(7) -0.0045(6) -0.0021(5) 0.0047(5)
N3 0.0235(6) 0.0334(7) 0.0395(8) -0.0013(6) -0.0019(5) 0.0037(5)
N4 0.0336(7) 0.0488(9) 0.0291(8) 0.0079(7) 0.0017(6) -0.0134(7)
N5 0.0394(7) 0.0317(7) 0.0412(8) 0.0030(6) 0.0035(6) 0.0014(6)

loop_
_atom_type_symbol
_atom_type_description
_atom_type_scat_dispersion_real
_atom_type_scat_dispersion_imag
_atom_type_scat_source
C C 0.0033 0.0016 'International Tables Vol C Tables 4.2.6.8 and 6.1.1.4'
H H 0.0000 0.0000 'International Tables Vol C Tables 4.2.6.8 and 6.1.1.4'
N N 0.0061 0.0033 'International Tables Vol C Tables 4.2.6.8 and 6.1.1.4'

loop_
_geom_angle_atom_site_label_1
_geom_angle_atom_site_label_2
_geom_angle_atom_site_label_3
_geom_angle
N1 C1 C2 111.43(11)
N1 C1 H1A 109.3
C2 C1 H1A 109.3
N1 C1 H1B 109.3
C2 C1 H1B 109.3
H1A C1 H1B 108.0
N3 C2 N2 113.71(13)
N3 C2 C1 125.00(13)
N2 C2 C1 121.23(12)
N2 C3 C4 132.20(14)
N2 C3 C8 105.40(12)
C4 C3 C8 122.40(14)
C5 C4 C3 116.76(15)
C5 C4 H4 121.6
C3 C4 H4 121.6
C4 C5 C6 121.45(17)
C4 C5 H5 119.3
C6 C5 H5 119.3
C7 C6 C5 121.74(16)
C7 C6 H6 119.1
C5 C6 H6 119.1
C6 C7 C8 117.82(16)
C6 C7 H7 121.1
C8 C7 H7 121.1
N3 C8 C3 110.01(12)
N3 C8 C7 130.17(14)
C3 C8 C7 119.83(15)
N1 C9 C10 115.10(12)
N1 C9 H9A 108.5
C10 C9 H9A 108.5
N1 C9 H9B 108.5
C10 C9 H9B 108.5
H9A C9 H9B 107.5
C11 C10 C9 110.31(12)
C11 C10 H10A 109.6
C9 C10 H10A 109.6
C11 C10 H10B 109.6
C9 C10 H10B 109.6
H10A C10 H10B 108.1
C12 C11 C10 114.88(13)
C12 C11 H11A 108.5
C10 C11 H11A 108.5
C12 C11 H11B 108.5
C10 C11 H11B 108.5
H11A C11 H11B 107.5
N4 C12 C11 114.85(13)
N4 C12 H12A 108.6
C11 C12 H12A 108.6
N4 C12 H12B 108.6
C11 C12 H12B 108.6
H12A C12 H12B 107.5
N1 C13 C21 111.41(12)
N1 C13 C14 115.69(12)
C21 C13 C14 111.11(13)
N1 C13 H13 106.0
C21 C13 H13 106.0
C14 C13 H13 106.0
C15 C14 C13 109.93(14)
C15 C14 H14A 109.7
C13 C14 H14A 109.7
C15 C14 H14B 109.7
C13 C14 H14B 109.7
H14A C14 H14B 108.2
C16 C15 C14 109.99(15)
C16 C15 H15A 109.7
C14 C15 H15A 109.7
C16 C15 H15B 109.7
C14 C15 H15B 109.7
H15A C15 H15B 108.2
C17 C16 C15 113.47(15)
C17 C16 H16A 108.9
C15 C16 H16A 108.9
C17 C16 H16B 108.9
C15 C16 H16B 108.9
H16A C16 H16B 107.7
C18 C17 C21 117.26(18)
C18 C17 C16 120.41(17)
C21 C17 C16 122.33(18)
C19 C18 C17 120.80(18)
C19 C18 H18 119.6
C17 C18 H18 119.6
C18 C19 C20 117.92(19)
C18 C19 H19 121.0
C20 C19 H19 121.0
N5 C20 C19 123.4(2)
N5 C20 H20 118.3
C19 C20 H20 118.3
N5 C21 C17 122.20(16)
N5 C21 C13 116.87(13)
C17 C21 C13 120.89(15)
C1 N1 C9 110.66(11)
C1 N1 C13 113.60(11)
C9 N1 C13 113.74(11)
C2 N2 C3 106.79(12)
C2 N2 H25 128.4(11)
C3 N2 H25 124.8(11)
C2 N3 C8 104.09(12)
C12 N4 H26 108.9(14)
C12 N4 H27 111.1(11)
H26 N4 H27 106.6(18)
C20 N5 C21 118.36(16)

loop_
_geom_bond_atom_site_label_1
_geom_bond_atom_site_label_2
_geom_bond_distance
C1 N1 1.4591(16)
C1 C2 1.496(2)
C1 H1A 0.9900
C1 H1B 0.9900
C2 N3 1.3223(18)
C2 N2 1.3523(18)
C3 N2 1.3799(18)
C3 C4 1.389(2)
C3 C8 1.396(2)
C4 C5 1.385(2)
C4 H4 0.9500
C5 C6 1.387(3)
C5 H5 0.9500
C6 C7 1.379(3)
C6 H6 0.9500
C7 C8 1.396(2)
C7 H7 0.9500
C8 N3 1.3937(19)
C9 N1 1.4622(18)
C9 C10 1.5205(19)
C9 H9A 0.9900
C9 H9B 0.9900
C10 C11 1.517(2)
C10 H10A 0.9900
C10 H10B 0.9900
C11 C12 1.507(2)
C11 H11A 0.9900
C11 H11B 0.9900
C12 N4 1.469(2)
C12 H12A 0.9900
C12 H12B 0.9900
C13 N1 1.4727(18)
C13 C21 1.522(2)
C13 C14 1.531(2)
C13 H13 1.0000
C14 C15 1.521(2)
C14 H14A 0.9900
C14 H14B 0.9900
C15 C16 1.508(3)
C15 H15A 0.9900
C15 H15B 0.9900
C16 C17 1.506(3)
C16 H16A 0.9900
C16 H16B 0.9900
C17 C18 1.391(3)
C17 C21 1.405(2)
C18 C19 1.369(3)
C18 H18 0.9500
C19 C20 1.379(3)
C19 H19 0.9500
C20 N5 1.339(2)
C20 H20 0.9500
C21 N5 1.341(2)
N2 H25 0.902(18)
N4 H26 0.88(2)
N4 H27 0.923(19)

loop_
_geom_torsion_atom_site_label_1
_geom_torsion_atom_site_label_2
_geom_torsion_atom_site_label_3
_geom_torsion_atom_site_label_4
_geom_torsion
N1 C1 C2 N3 153.45(13)
N1 C1 C2 N2 -29.73(19)
N2 C3 C4 C5 -179.44(16)
C8 C3 C4 C5 0.3(2)
C3 C4 C5 C6 0.0(3)
C4 C5 C6 C7 -0.7(3)
C5 C6 C7 C8 1.0(3)
N2 C3 C8 N3 0.12(16)
C4 C3 C8 N3 -179.70(15)
N2 C3 C8 C7 179.86(14)
C4 C3 C8 C7 0.0(2)
C6 C7 C8 N3 178.98(17)
C6 C7 C8 C3 -0.7(2)
N1 C9 C10 C11 -165.47(13)
C9 C10 C11 C12 -163.57(14)
C10 C11 C12 N4 176.39(15)
N1 C13 C14 C15 -179.94(13)
C21 C13 C14 C15 -51.63(18)
C13 C14 C15 C16 65.74(18)
C14 C15 C16 C17 -44.84(19)
C15 C16 C17 C18 -167.06(15)
C15 C16 C17 C21 12.8(2)
C21 C17 C18 C19 -1.2(2)
C16 C17 C18 C19 178.65(16)
C17 C18 C19 C20 -0.1(3)
C18 C19 C20 N5 0.6(3)
C18 C17 C21 N5 2.1(2)
C16 C17 C21 N5 -177.74(15)
C18 C17 C21 C13 179.95(13)
C16 C17 C21 C13 0.1(2)
N1 C13 C21 N5 -31.95(17)
C14 C13 C21 N5 -162.53(13)
N1 C13 C21 C17 150.11(12)
C14 C13 C21 C17 19.53(18)
C2 C1 N1 C9 -73.86(15)
C2 C1 N1 C13 156.78(12)
C10 C9 N1 C1 177.97(13)
C10 C9 N1 C13 -52.73(16)
C21 C13 N1 C1 -63.51(15)
C14 C13 N1 C1 64.65(17)
C21 C13 N1 C9 168.70(11)
C14 C13 N1 C9 -63.14(16)
N3 C2 N2 C3 0.18(17)
C1 C2 N2 C3 -176.98(13)
C4 C3 N2 C2 179.63(17)
C8 C3 N2 C2 -0.18(15)
N2 C2 N3 C8 -0.10(16)
C1 C2 N3 C8 176.94(14)
C3 C8 N3 C2 -0.02(16)
C7 C8 N3 C2 -179.72(16)
C19 C20 N5 C21 0.2(2)
C17 C21 N5 C20 -1.6(2)
C13 C21 N5 C20 -179.56(13)

loop_
_cod_related_entry_id
_cod_related_entry_code
_cod_related_entry_database
1 9408430 ChemSpider
